data_2216682
loop_
_publ_author_name
'Yong-Tao Wang'
'Gui-Mei Tang'
'Jian-Chao Yu'
'Wen-Tao Yu'
'Jian-Dong Fan'

_publ_section_title
;
 (<i>E</i>)-4-(Nicotinoylhydrazono)pentanoic acid
;
_journal_coeditor_code NG2363
_journal_issue 12
_journal_name_full 'Acta Crystallographica Section E'
_journal_page_first o4655
_journal_page_last o4655
_journal_paper_doi 10.1107/S1600536807056449
_journal_volume 63
_journal_year 2007
_chemical_formula_iupac 'C11 H13 N3 O3'
_chemical_formula_moiety 'C11 H13 N3 O3'
_chemical_formula_sum 'C11 H13 N3 O3'
_chemical_formula_weight 235.24
_chemical_name_systematic
;
(<i>E</i>)-4-(Nicotinoylhydrazono)pentanoic acid
;
_space_group_IT_number 2
_symmetry_cell_setting triclinic
_symmetry_space_group_name_Hall '-P 1'
_symmetry_space_group_name_H-M 'P -1'
_atom_sites_solution_hydrogens geom
_atom_sites_solution_primary direct
_atom_sites_solution_secondary difmap
_audit_creation_method SHELXL-97
_cell_angle_alpha 85.419(2)
_cell_angle_beta 75.096(2)
_cell_angle_gamma 84.064(2)
_cell_formula_units_Z 2
_cell_length_a 7.0290(3)
_cell_length_b 7.0968(2)
_cell_length_c 12.1706(4)
_cell_measurement_reflns_used 2322
_cell_measurement_temperature 295(2)
_cell_measurement_theta_max 27.08
_cell_measurement_theta_min 2.89
_cell_volume 582.64(4)
_computing_cell_refinement 'SAINT (Bruker, 2001)'
_computing_data_collection 'SMART (Bruker, 2001)'
_computing_data_reduction 'SAINT (Bruker, 2001)'
_computing_molecular_graphics 'SHELXTL (Sheldrick, 1999)'
_computing_publication_material 'SHELXTL (Sheldrick, 1999)'
_computing_structure_refinement 'SHELXL97 (Sheldrick, 1997)'
_computing_structure_solution 'SHELXS97 (Sheldrick, 1997)'
_diffrn_ambient_temperature 295(2)
_diffrn_measured_fraction_theta_full 0.955
_diffrn_measured_fraction_theta_max 0.955
_diffrn_measurement_device_type 'Bruker SMART CCD area-detector'
_diffrn_measurement_method '\f and \w scans'
_diffrn_radiation_monochromator graphite
_diffrn_radiation_source 'fine-focus sealed tube'
_diffrn_radiation_type MoK\a
_diffrn_radiation_wavelength 0.71073
_diffrn_reflns_av_R_equivalents 0.0183
_diffrn_reflns_av_sigmaI/netI 0.0251
_diffrn_reflns_limit_h_max 8
_diffrn_reflns_limit_h_min -5
_diffrn_reflns_limit_k_max 8
_diffrn_reflns_limit_k_min -8
_diffrn_reflns_limit_l_max 14
_diffrn_reflns_limit_l_min -14
_diffrn_reflns_number 5604
_diffrn_reflns_theta_full 26.00
_diffrn_reflns_theta_max 26.00
_diffrn_reflns_theta_min 1.73
_exptl_absorpt_coefficient_mu 0.100
_exptl_absorpt_correction_type none
_exptl_crystal_colour colourless
_exptl_crystal_density_diffrn 1.341
_exptl_crystal_density_method 'not measured'
_exptl_crystal_description plate
_exptl_crystal_F_000 248
_exptl_crystal_size_max 0.40
_exptl_crystal_size_mid 0.20
_exptl_crystal_size_min 0.20
_refine_diff_density_max 0.209
_refine_diff_density_min -0.145
_refine_ls_extinction_method none
_refine_ls_goodness_of_fit_ref 1.049
_refine_ls_hydrogen_treatment mixed
_refine_ls_matrix_type full
_refine_ls_number_parameters 206
_refine_ls_number_reflns 2185
_refine_ls_number_restraints 6
_refine_ls_restrained_S_all 1.048
_refine_ls_R_factor_all 0.0581
_refine_ls_R_factor_gt 0.0379
_refine_ls_shift/su_max 0.000
_refine_ls_shift/su_mean 0.000
_refine_ls_structure_factor_coef Fsqd
_refine_ls_weighting_details 'calc w=1/[\s^2^(Fo^2^)+(0.0577P)^2^+0.1419P] where P=(Fo^2^+2Fc^2^)/3'
_refine_ls_weighting_scheme calc
_refine_ls_wR_factor_gt 0.0997
_refine_ls_wR_factor_ref 0.1178
_reflns_number_gt 1626
_reflns_number_total 2185
_reflns_threshold_expression I>2\s(I)
_cod_data_source_file ng2363.cif
_cod_data_source_block I
_cod_depositor_comments
;
The following automatic conversions were performed:
'_symmetry_cell_setting' value 'Triclinic' changed to 'triclinic'
according to '/home/saulius/struct/CIF-dictionaries/cif_core.dic'
dictionary named 'cif_core.dic' version 2.4.1 from 2010-06-29.

Automatic conversion script
Id: cif_fix_enum 1527 2010-12-29 10:47:43Z saulius 

The following automatic conversions were performed:

'_symmetry_cell_setting' value 'Triclinic' changed to 'triclinic'
according to /home/saulius/struct/CIF-dictionaries/cif_core.dic
dictionary named 'cif_core.dic' version 2.4.1 from 2010-06-29.

Automatic conversion script
Id: cif_fix_values 1715 2011-07-08 13:25:40Z adriana 
;
_cod_original_sg_symbol_H-M P-1
_cod_database_code 2216682
_cod_database_fobs_code 2216682

loop_
_symmetry_equiv_pos_as_xyz
'x, y, z'
'-x, -y, -z'

loop_
_atom_site_type_symbol
_atom_site_label
_atom_site_fract_x
_atom_site_fract_y
_atom_site_fract_z
_atom_site_U_iso_or_equiv
_atom_site_adp_type
_atom_site_calc_flag
_atom_site_refinement_flags
_atom_site_occupancy
N N1 0.3679(2) 0.0659(2) 0.26413(12) 0.0395(4) Uani d . 1
N N2 0.4224(2) -0.0185(2) 0.36022(13) 0.0411(4) Uani d . 1
N N3 -0.0020(2) -0.3318(2) 0.26439(14) 0.0491(4) Uani d . 1
O O1 0.0342(2) 0.2835(2) -0.04831(13) 0.0618(4) Uani d . 1
O O2 0.3513(2) 0.3254(2) -0.12117(12) 0.0655(5) Uani d . 1
O O3 0.34167(19) -0.1862(2) 0.52647(11) 0.0500(4) Uani d . 1
C C1 0.7050(3) 0.1727(4) 0.20292(19) 0.0608(6) Uani d D 1
C C2 0.4995(3) 0.1553(3) 0.19311(15) 0.0406(4) Uani d . 1
C C3 0.4487(3) 0.2466(4) 0.08767(18) 0.0520(5) Uani d . 1
C C4 0.2433(3) 0.2259(4) 0.07626(18) 0.0507(5) Uani d . 1
C C5 0.2189(3) 0.2841(3) -0.04111(16) 0.0451(5) Uani d . 1
C C6 0.3087(2) -0.1382(2) 0.43323(14) 0.0370(4) Uani d . 1
C C7 0.1418(2) -0.2157(2) 0.40016(14) 0.0363(4) Uani d . 1
C C8 -0.0256(3) -0.2502(2) 0.48646(16) 0.0402(4) Uani d . 1
C C9 -0.1819(3) -0.3223(3) 0.45892(18) 0.0466(5) Uani d . 1
C C10 -0.1651(3) -0.3590(3) 0.34801(19) 0.0500(5) Uani d . 1
C C11 0.1486(3) -0.2621(3) 0.29097(16) 0.0429(4) Uani d . 1
H H8 -0.030(3) -0.219(3) 0.5665(17) 0.049(5) Uiso d . 1
H H3B 0.468(3) 0.385(4) 0.0853(19) 0.073(7) Uiso d . 1
H H2 0.508(3) 0.031(3) 0.3871(18) 0.056(6) Uiso d . 1
H H11 0.266(3) -0.243(3) 0.2277(18) 0.054(6) Uiso d . 1
H H10 -0.275(3) -0.408(3) 0.3253(19) 0.068(6) Uiso d . 1
H H4B 0.214(4) 0.095(4) 0.091(2) 0.075(7) Uiso d . 1
H H3A 0.548(4) 0.197(3) 0.022(2) 0.077(8) Uiso d . 1
H H9 -0.296(3) -0.348(3) 0.5191(18) 0.062(6) Uiso d . 1
H H4A 0.142(4) 0.303(4) 0.129(2) 0.082(8) Uiso d . 1
H H1 0.029(4) 0.322(4) -0.125(2) 0.097(9) Uiso d . 1
H H1A 0.786(3) 0.213(3) 0.1317(12) 0.109(10) Uiso d D 1
H H1B 0.760(4) 0.054(2) 0.230(2) 0.127(12) Uiso d D 1
H H1C 0.699(5) 0.264(3) 0.2583(17) 0.152(15) Uiso d D 1

loop_
_atom_site_aniso_label
_atom_site_aniso_U_11
_atom_site_aniso_U_22
_atom_site_aniso_U_33
_atom_site_aniso_U_12
_atom_site_aniso_U_13
_atom_site_aniso_U_23
N1 0.0393(8) 0.0467(8) 0.0364(8) -0.0118(7) -0.0162(6) 0.0060(6)
N2 0.0386(8) 0.0520(9) 0.0383(8) -0.0154(7) -0.0181(7) 0.0075(7)
N3 0.0527(10) 0.0546(10) 0.0487(9) -0.0162(8) -0.0247(8) -0.0002(8)
O1 0.0508(9) 0.0949(12) 0.0462(9) -0.0187(8) -0.0224(7) 0.0071(8)
O2 0.0564(9) 0.1015(13) 0.0425(8) -0.0249(9) -0.0173(7) 0.0115(8)
O3 0.0500(8) 0.0653(9) 0.0428(7) -0.0215(7) -0.0250(6) 0.0137(6)
C1 0.0450(12) 0.0929(18) 0.0477(12) -0.0267(12) -0.0153(10) 0.0161(12)
C2 0.0387(10) 0.0496(10) 0.0361(9) -0.0141(8) -0.0114(7) 0.0019(8)
C3 0.0511(13) 0.0656(14) 0.0441(11) -0.0229(11) -0.0188(10) 0.0148(10)
C4 0.0475(12) 0.0654(14) 0.0428(11) -0.0137(11) -0.0182(9) 0.0093(10)
C5 0.0500(12) 0.0496(11) 0.0409(10) -0.0132(9) -0.0181(9) 0.0006(8)
C6 0.0331(9) 0.0432(9) 0.0376(9) -0.0062(7) -0.0141(7) 0.0027(8)
C7 0.0344(9) 0.0374(9) 0.0400(9) -0.0057(7) -0.0152(7) 0.0032(7)
C8 0.0380(10) 0.0402(10) 0.0438(10) -0.0047(8) -0.0136(8) 0.0015(8)
C9 0.0354(11) 0.0476(11) 0.0572(12) -0.0077(8) -0.0132(9) 0.0051(9)
C10 0.0443(11) 0.0495(11) 0.0654(13) -0.0138(9) -0.0283(10) 0.0025(10)
C11 0.0438(11) 0.0479(11) 0.0409(10) -0.0116(9) -0.0162(8) 0.0013(8)

loop_
_atom_type_symbol
_atom_type_description
_atom_type_scat_dispersion_real
_atom_type_scat_dispersion_imag
_atom_type_scat_source
C C 0.0033 0.0016 'International Tables Vol C Tables 4.2.6.8 and 6.1.1.4'
H H 0.0000 0.0000 'International Tables Vol C Tables 4.2.6.8 and 6.1.1.4'
N N 0.0061 0.0033 'International Tables Vol C Tables 4.2.6.8 and 6.1.1.4'
O O 0.0106 0.0060 'International Tables Vol C Tables 4.2.6.8 and 6.1.1.4'

loop_
_geom_angle_atom_site_label_1
_geom_angle_atom_site_label_2
_geom_angle_atom_site_label_3
_geom_angle
C2 N1 N2 115.85(14)
C6 N2 N1 121.66(14)
C6 N2 H2 115.2(14)
N1 N2 H2 120.2(14)
C11 N3 C10 118.06(17)
C5 O1 H1 108.3(16)
C2 C1 H1A 110.5(17)
C2 C1 H1B 110.4(18)
H1A C1 H1B 110.0(13)
C2 C1 H1C 109(2)
H1A C1 H1C 109.6(13)
H1B C1 H1C 107.5(13)
N1 C2 C1 125.97(17)
N1 C2 C3 117.82(16)
C1 C2 C3 116.18(16)
C2 C3 C4 116.36(16)
C2 C3 H3B 107.5(13)
C4 C3 H3B 109.0(13)
C2 C3 H3A 107.9(15)
C4 C3 H3A 110.4(15)
H3B C3 H3A 105(2)
C5 C4 C3 112.72(17)
C5 C4 H4B 106.5(14)
C3 C4 H4B 110.2(15)
C5 C4 H4A 106.2(15)
C3 C4 H4A 112.7(16)
H4B C4 H4A 108(2)
O2 C5 O1 122.75(17)
O2 C5 C4 124.49(18)
O1 C5 C4 112.76(17)
O3 C6 N2 120.49(15)
O3 C6 C7 119.81(15)
N2 C6 C7 119.70(15)
C11 C7 C8 118.60(16)
C11 C7 C6 124.06(16)
C8 C7 C6 117.27(16)
C9 C8 C7 118.74(18)
C9 C8 H8 122.5(11)
C7 C8 H8 118.8(11)
C10 C9 C8 118.81(19)
C10 C9 H9 123.1(13)
C8 C9 H9 118.1(13)
N3 C10 C9 123.09(17)
N3 C10 H10 116.1(13)
C9 C10 H10 120.8(13)
N3 C11 C7 122.64(18)
N3 C11 H11 116.2(12)
C7 C11 H11 121.2(12)

loop_
_geom_bond_atom_site_label_1
_geom_bond_atom_site_label_2
_geom_bond_distance
N1 C2 1.276(2)
N1 N2 1.394(2)
N2 C6 1.343(2)
N2 H2 0.87(2)
N3 C11 1.334(2)
N3 C10 1.342(3)
O1 C5 1.324(2)
O1 H1 0.96(3)
O2 C5 1.203(2)
O3 C6 1.231(2)
C1 C2 1.498(3)
C1 H1A 0.949(9)
C1 H1B 0.960(19)
C1 H1C 0.96(2)
C2 C3 1.500(3)
C3 C4 1.508(3)
C3 H3B 1.00(2)
C3 H3A 0.98(3)
C4 C5 1.503(3)
C4 H4B 0.97(3)
C4 H4A 0.98(3)
C6 C7 1.501(2)
C7 C11 1.382(2)
C7 C8 1.389(2)
C8 C9 1.384(3)
C8 H8 1.01(2)
C9 C10 1.368(3)
C9 H9 0.96(2)
C10 H10 0.99(2)
C11 H11 0.98(2)

loop_
_geom_hbond_atom_site_label_D
_geom_hbond_atom_site_label_H
_geom_hbond_atom_site_label_A
_geom_hbond_site_symmetry_A
_geom_hbond_distance_DH
_geom_hbond_distance_HA
_geom_hbond_distance_DA
_geom_hbond_angle_DHA
_geom_hbond_publ_flag
O1 H1 N3 2_555 0.96(2) 1.75(2) 2.689(2) 165(3) yes
N2 H2 O3 2_656 0.87(2) 2.11(2) 2.959(2) 167.0(10) yes
C1 H1A O1 1_655 0.95(2) 2.48(2) 3.417(3) 171.0(10) no
C1 H1C O3 2_656 0.96(2) 2.58(2) 3.233(3) 125(2) no

loop_
_cod_related_entry_id
_cod_related_entry_database
_cod_related_entry_code
1 ChemSpider 7848684
